data_7210887
loop_
_publ_author_name
'Zhao, Wen'
'Han, Jie'
'Tian, Ge'
'Zhao, Xiao-Li'

_publ_section_title
;
 Ancillary ligand-assisted structural diversity of six new MOFs with
 5-(4-carboxybenzoylamino)-isophthalic acid: syntheses, crystal structures
 and photoluminescence properties
;
_journal_issue 37
_journal_name_full CrystEngComm
_journal_page_first 7522
_journal_paper_doi 10.1039/c3ce40858b
_journal_volume 15
_journal_year 2013
_chemical_formula_sum 'C84 H66 Co7 N12 O38'
_chemical_formula_weight 2264.00
_chemical_name_systematic
; 
 ? 
;
_space_group_IT_number 2
_symmetry_cell_setting triclinic
_symmetry_space_group_name_Hall '-P 1'
_symmetry_space_group_name_H-M 'P -1'
_atom_sites_solution_hydrogens geom
_atom_sites_solution_primary direct
_atom_sites_solution_secondary difmap
_audit_creation_method SHELXL-97
_cell_angle_alpha 87.588(2)
_cell_angle_beta 74.823(2)
_cell_angle_gamma 85.179(2)
_cell_formula_units_Z 1
_cell_length_a 9.6563(6)
_cell_length_b 14.3534(10)
_cell_length_c 15.5710(10)
_cell_measurement_temperature 296(2)
_cell_volume 2075.1(2)
_computing_structure_refinement 'SHELXL-97 (Sheldrick, 2008)'
_computing_structure_solution 'SHELXS-97 (Sheldrick, 2008)'
_diffrn_ambient_temperature 296(2)
_diffrn_measured_fraction_theta_full 0.993
_diffrn_measured_fraction_theta_max 0.993
_diffrn_radiation_monochromator graphite
_diffrn_radiation_source 'fine-focus sealed tube'
_diffrn_radiation_type MoK\a
_diffrn_radiation_wavelength 0.71073
_diffrn_reflns_av_R_equivalents 0.0433
_diffrn_reflns_av_sigmaI/netI 0.0399
_diffrn_reflns_limit_h_max 11
_diffrn_reflns_limit_h_min -11
_diffrn_reflns_limit_k_max 17
_diffrn_reflns_limit_k_min -16
_diffrn_reflns_limit_l_max 18
_diffrn_reflns_limit_l_min -18
_diffrn_reflns_number 23900
_diffrn_reflns_theta_full 25.01
_diffrn_reflns_theta_max 25.01
_diffrn_reflns_theta_min 1.36
_exptl_absorpt_coefficient_mu 1.472
_exptl_absorpt_correction_T_max 0.7008
_exptl_absorpt_correction_T_min 0.5508
_exptl_absorpt_correction_type multi-scan
_exptl_absorpt_process_details sadabs
_exptl_crystal_colour purple
_exptl_crystal_density_diffrn 1.812
_exptl_crystal_density_method 'not measured'
_exptl_crystal_description block
_exptl_crystal_F_000 1147
_exptl_crystal_size_max 0.46
_exptl_crystal_size_mid 0.36
_exptl_crystal_size_min 0.26
_refine_diff_density_max 0.992
_refine_diff_density_min -0.796
_refine_diff_density_rms 0.106
_refine_ls_extinction_method none
_refine_ls_goodness_of_fit_ref 1.046
_refine_ls_hydrogen_treatment constr
_refine_ls_matrix_type full
_refine_ls_number_parameters 646
_refine_ls_number_reflns 7267
_refine_ls_number_restraints 6
_refine_ls_restrained_S_all 1.058
_refine_ls_R_factor_all 0.0520
_refine_ls_R_factor_gt 0.0441
_refine_ls_shift/su_max 0.001
_refine_ls_shift/su_mean 0.000
_refine_ls_structure_factor_coef Fsqd
_refine_ls_weighting_details 'calc w=1/[\s^2^(Fo^2^)+(0.0793P)^2^+2.5879P] where P=(Fo^2^+2Fc^2^)/3'
_refine_ls_weighting_scheme calc
_refine_ls_wR_factor_gt 0.1205
_refine_ls_wR_factor_ref 0.1293
_reflns_number_gt 6253
_reflns_number_total 7267
_reflns_threshold_expression >2sigma(I)
_cod_data_source_file c3ce40858b.txt
_cod_data_source_block z
_cod_original_sg_symbol_H-M P-1
_cod_database_code 7210887

loop_
_symmetry_equiv_pos_as_xyz
'x, y, z'
'-x, -y, -z'

loop_
_atom_site_label
_atom_site_type_symbol
_atom_site_fract_x
_atom_site_fract_y
_atom_site_fract_z
_atom_site_U_iso_or_equiv
_atom_site_adp_type
_atom_site_occupancy
_atom_site_symmetry_multiplicity
_atom_site_calc_flag
_atom_site_refinement_flags
_atom_site_disorder_assembly
_atom_site_disorder_group
Co1 Co 1.5000 0.5000 0.0000 0.02520(17) Uani 1 2 d S . .
Co2 Co 1.59069(5) 0.24776(3) 0.20346(3) 0.02246(14) Uani 1 1 d . . .
Co3 Co 0.63237(5) 0.10928(3) 1.05213(3) 0.02308(14) Uani 1 1 d . . .
Co4 Co 0.86728(5) 0.25000(3) 0.99317(3) 0.02240(14) Uani 1 1 d . . .
N1 N -0.0503(3) 0.1232(2) 1.42878(19) 0.0322(7) Uani 1 1 d . . .
H1A H 0.0020 0.1543 1.4525 0.039 Uiso 1 1 calc R . .
N2 N 0.9917(3) 0.3866(3) 0.4476(2) 0.0348(8) Uani 1 1 d . A .
H2B H 0.9046 0.4102 0.4662 0.042 Uiso 1 1 calc R . .
N3 N 1.0929(3) 0.2285(2) 0.9211(2) 0.0310(7) Uani 1 1 d . . .
N4 N 1.5388(3) 0.2257(2) 0.3451(2) 0.0293(7) Uani 1 1 d . . .
N5 N 1.3672(5) 0.1898(3) 0.6205(2) 0.0532(10) Uani 1 1 d . . .
N6 N 1.3932(4) 0.2437(3) 0.6726(2) 0.0492(10) Uani 1 1 d . . .
O1 O 0.4049(3) 0.11770(19) 1.08641(17) 0.0306(6) Uani 1 1 d . . .
O2 O 0.4013(3) 0.18565(19) 1.21173(16) 0.0289(6) Uani 1 1 d . . .
O3 O -0.1248(3) 0.10599(18) 1.05443(15) 0.0271(5) Uani 1 1 d . . .
O4 O -0.2959(2) 0.10277(18) 1.17921(16) 0.0258(5) Uani 1 1 d . . .
O5 O -0.3577(3) 0.10488(19) 1.91845(16) 0.0316(6) Uani 1 1 d . . .
O6 O -0.1665(3) 0.18825(19) 1.88401(16) 0.0322(6) Uani 1 1 d . . .
O7 O -0.2458(4) 0.0416(3) 1.45927(19) 0.0608(10) Uani 1 1 d . . .
O8 O 0.6189(3) 0.4121(2) 0.89939(17) 0.0375(6) Uani 1 1 d . . .
O9 O 0.8272(3) 0.38210(18) 0.93543(16) 0.0301(6) Uani 1 1 d . . .
O10 O 0.7592(3) 0.3139(2) 0.21468(16) 0.0332(6) Uani 1 1 d . . .
O11 O 0.9290(3) 0.31608(19) 0.08601(16) 0.0309(6) Uani 1 1 d . . .
O12 O 1.4087(3) 0.39073(19) 0.08241(16) 0.0311(6) Uani 1 1 d . . .
O13 O 1.4786(3) 0.38462(18) 0.20830(16) 0.0278(5) Uani 1 1 d . . .
O14 O 1.1959(6) 0.3594(7) 0.4920(4) 0.054(2) Uani 0.50 1 d PU A 1
O14' O 1.1562(10) 0.2963(8) 0.4870(6) 0.081(2) Uani 0.50 1 d PU A 2
C1 C 0.1846(4) 0.1311(2) 1.2016(2) 0.0219(7) Uani 1 1 d . . .
C2 C 0.1333(4) 0.1337(2) 1.2931(2) 0.0241(7) Uani 1 1 d . . .
H2A H 0.1954 0.1456 1.3273 0.029 Uiso 1 1 calc R . .
C3 C -0.0081(4) 0.1189(2) 1.3348(2) 0.0244(7) Uani 1 1 d . . .
C4 C -0.1037(4) 0.1057(3) 1.2840(2) 0.0248(7) Uani 1 1 d . . .
H4A H -0.1996 0.0969 1.3115 0.030 Uiso 1 1 calc R . .
C5 C -0.0538(4) 0.1056(2) 1.1914(2) 0.0218(7) Uani 1 1 d . . .
C6 C 0.0903(4) 0.1162(2) 1.1495(2) 0.0222(7) Uani 1 1 d . . .
H6A H 0.1236 0.1133 1.0879 0.027 Uiso 1 1 calc R . .
C7 C -0.2299(4) 0.1220(3) 1.7663(2) 0.0263(7) Uani 1 1 d . . .
C8 C -0.3366(4) 0.0928(3) 1.7309(2) 0.0322(8) Uani 1 1 d . . .
H8A H -0.4257 0.0809 1.7685 0.039 Uiso 1 1 calc R . .
C9 C -0.3116(4) 0.0813(3) 1.6409(3) 0.0339(9) Uani 1 1 d . . .
H9A H -0.3848 0.0625 1.6184 0.041 Uiso 1 1 calc R . .
C10 C -0.1784(4) 0.0973(3) 1.5823(2) 0.0281(8) Uani 1 1 d . . .
C11 C -0.0704(4) 0.1231(3) 1.6186(2) 0.0330(9) Uani 1 1 d . . .
H11A H 0.0204 0.1318 1.5815 0.040 Uiso 1 1 calc R . .
C12 C -0.0960(4) 0.1359(3) 1.7087(2) 0.0327(9) Uani 1 1 d . . .
H12A H -0.0227 0.1542 1.7314 0.039 Uiso 1 1 calc R . .
C13 C 0.3414(3) 0.1462(2) 1.1628(2) 0.0220(7) Uani 1 1 d . . .
C14 C -0.1627(4) 0.1034(2) 1.1380(2) 0.0219(7) Uani 1 1 d . . .
C15 C -0.2536(4) 0.1394(2) 1.8636(2) 0.0248(7) Uani 1 1 d . . .
C16 C -0.1616(4) 0.0847(3) 1.4857(2) 0.0322(8) Uani 1 1 d . . .
C17 C 0.9719(4) 0.3686(3) 0.6043(3) 0.0378(9) Uani 1 1 d . A .
C18 C 0.8242(4) 0.3622(3) 0.6312(3) 0.0397(10) Uani 1 1 d . . .
H18A H 0.7736 0.3535 0.5892 0.048 Uiso 1 1 calc R . .
C19 C 0.7521(4) 0.3686(3) 0.7204(3) 0.0357(9) Uani 1 1 d . . .
H19A H 0.6531 0.3642 0.7382 0.043 Uiso 1 1 calc R . .
C20 C 0.8275(4) 0.3816(3) 0.7835(2) 0.0293(8) Uani 1 1 d . . .
C21 C 0.9742(4) 0.3881(3) 0.7554(3) 0.0374(9) Uani 1 1 d . . .
H21A H 1.0249 0.3980 0.7970 0.045 Uiso 1 1 calc R . .
C22 C 1.0465(4) 0.3804(4) 0.6677(3) 0.0442(11) Uani 1 1 d . . .
H22A H 1.1459 0.3830 0.6504 0.053 Uiso 1 1 calc R . .
C23 C 0.9874(4) 0.3563(2) 0.2156(2) 0.0239(7) Uani 1 1 d . . .
C24 C 0.9460(4) 0.3636(3) 0.3072(2) 0.0277(8) Uani 1 1 d . . .
H24A H 0.8503 0.3579 0.3376 0.033 Uiso 1 1 calc R . .
C25 C 1.0444(4) 0.3793(3) 0.3545(2) 0.0270(8) Uani 1 1 d . . .
C26 C 1.1887(4) 0.3869(3) 0.3090(2) 0.0261(8) Uani 1 1 d . . .
H26A H 1.2567 0.3953 0.3401 0.031 Uiso 1 1 calc R . .
C27 C 1.2289(4) 0.3818(2) 0.2173(2) 0.0232(7) Uani 1 1 d . . .
C28 C 1.1292(4) 0.3668(2) 0.1700(2) 0.0236(7) Uani 1 1 d . . .
H28A H 1.1575 0.3639 0.1083 0.028 Uiso 1 1 calc R . .
C29 C 0.7515(4) 0.3916(3) 0.8796(2) 0.0282(8) Uani 1 1 d . . .
C30 C 0.8832(4) 0.3276(2) 0.1676(2) 0.0233(7) Uani 1 1 d . . .
C31 C 1.3827(4) 0.3874(2) 0.1657(2) 0.0231(7) Uani 1 1 d . . .
C32 C 1.0576(5) 0.3623(4) 0.5094(3) 0.0511(12) Uani 1 1 d . . .
C33 C 1.1291(5) 0.1531(3) 0.8699(3) 0.0398(9) Uani 1 1 d . . .
H33A H 1.0812 0.0996 0.8898 0.048 Uiso 1 1 calc R . .
C34 C 1.2325(4) 0.1491(3) 0.7896(3) 0.0384(9) Uani 1 1 d . . .
H34A H 1.2535 0.0953 0.7560 0.046 Uiso 1 1 calc R . .
C35 C 1.3040(4) 0.2300(3) 0.7615(3) 0.0413(10) Uani 1 1 d . . .
C36 C 1.2840(5) 0.3043(4) 0.8190(3) 0.0467(11) Uani 1 1 d . . .
H36A H 1.3408 0.3549 0.8053 0.056 Uiso 1 1 calc R . .
C37 C 1.1761(4) 0.3001(3) 0.8975(3) 0.0426(10) Uani 1 1 d . . .
H37A H 1.1606 0.3499 0.9360 0.051 Uiso 1 1 calc R . .
C38 C 1.4384(5) 0.2039(3) 0.5284(3) 0.0428(10) Uani 1 1 d . . .
C39 C 1.4253(5) 0.1342(4) 0.4731(3) 0.0487(11) Uani 1 1 d . . .
H39A H 1.3826 0.0796 0.4960 0.058 Uiso 1 1 calc R . .
C40 C 1.4783(5) 0.1488(3) 0.3822(3) 0.0395(9) Uani 1 1 d . . .
H40A H 1.4711 0.1017 0.3447 0.047 Uiso 1 1 calc R . .
C41 C 1.5543(5) 0.2899(3) 0.4011(3) 0.0430(10) Uani 1 1 d . . .
H41A H 1.5991 0.3434 0.3769 0.052 Uiso 1 1 calc R . .
C42 C 1.5078(5) 0.2817(4) 0.4928(3) 0.0463(11) Uani 1 1 d . . .
H42A H 1.5231 0.3275 0.5291 0.056 Uiso 1 1 calc R . .
O1W O 0.6512(2) 0.24619(17) 1.06498(15) 0.0224(5) Uani 1 1 d . . .
O2W O 0.6256(3) -0.03445(18) 1.05803(18) 0.0338(6) Uani 1 1 d . . .
O3W O 1.6655(3) 0.49111(19) 0.06896(17) 0.0333(6) Uani 1 1 d . . .
O4W O 1.5390(8) 0.5112(4) 0.3388(4) 0.118(2) Uani 1 1 d . . .
O5W O 0.6884(5) 0.4855(4) 0.4795(3) 0.0884(14) Uani 1 1 d . . .

loop_
_atom_site_aniso_label
_atom_site_aniso_U_11
_atom_site_aniso_U_22
_atom_site_aniso_U_33
_atom_site_aniso_U_23
_atom_site_aniso_U_13
_atom_site_aniso_U_12
Co1 0.0180(3) 0.0374(4) 0.0180(3) 0.0012(3) -0.0003(3) -0.0047(3)
Co2 0.0143(2) 0.0353(3) 0.0178(2) -0.00051(19) -0.00197(18) -0.00889(19)
Co3 0.0180(3) 0.0335(3) 0.0182(2) -0.00108(19) -0.00311(18) -0.00897(19)
Co4 0.0170(2) 0.0340(3) 0.0163(2) -0.00004(19) -0.00260(18) -0.00826(19)
N1 0.0235(16) 0.057(2) 0.0171(15) -0.0025(14) -0.0032(12) -0.0162(15)
N2 0.0185(16) 0.065(2) 0.0195(16) -0.0045(15) -0.0015(13) -0.0038(15)
N3 0.0217(16) 0.0468(19) 0.0230(16) -0.0002(14) -0.0020(13) -0.0069(14)
N4 0.0219(16) 0.0443(19) 0.0217(15) 0.0002(13) -0.0039(12) -0.0088(13)
N5 0.056(3) 0.067(3) 0.029(2) -0.0030(18) 0.0041(18) -0.013(2)
N6 0.037(2) 0.074(3) 0.030(2) 0.0004(19) 0.0022(16) -0.0057(19)
O1 0.0182(12) 0.0465(16) 0.0261(14) -0.0102(11) -0.0003(10) -0.0101(11)
O2 0.0186(12) 0.0461(15) 0.0224(13) -0.0028(11) -0.0028(10) -0.0113(11)
O3 0.0238(13) 0.0406(14) 0.0173(12) -0.0011(10) -0.0051(10) -0.0045(11)
O4 0.0136(12) 0.0385(14) 0.0254(13) 0.0034(10) -0.0041(10) -0.0077(10)
O5 0.0310(14) 0.0462(16) 0.0179(12) 0.0001(11) -0.0022(11) -0.0178(12)
O6 0.0298(14) 0.0485(16) 0.0191(12) -0.0059(11) -0.0030(11) -0.0157(12)
O7 0.065(2) 0.098(3) 0.0255(15) 0.0019(16) -0.0076(15) -0.056(2)
O8 0.0254(15) 0.0555(18) 0.0284(14) -0.0091(13) -0.0015(11) 0.0012(12)
O9 0.0326(14) 0.0368(14) 0.0196(12) 0.0008(10) -0.0044(11) -0.0031(11)
O10 0.0182(13) 0.0579(17) 0.0244(13) -0.0047(12) -0.0025(10) -0.0154(12)
O11 0.0240(13) 0.0512(16) 0.0187(13) -0.0038(11) -0.0041(10) -0.0133(11)
O12 0.0247(13) 0.0478(16) 0.0196(13) 0.0024(11) -0.0012(10) -0.0130(11)
O13 0.0174(12) 0.0388(14) 0.0283(13) -0.0003(11) -0.0066(10) -0.0064(10)
O14 0.015(3) 0.125(7) 0.021(2) -0.004(4) -0.005(2) 0.000(3)
O14' 0.047(4) 0.142(7) 0.039(3) 0.008(4) 0.006(3) 0.027(4)
C1 0.0152(16) 0.0271(18) 0.0234(17) 0.0007(13) -0.0039(14) -0.0051(13)
C2 0.0172(17) 0.0332(19) 0.0230(18) 0.0004(14) -0.0064(14) -0.0052(14)
C3 0.0214(18) 0.0325(19) 0.0192(17) 0.0005(14) -0.0034(14) -0.0064(14)
C4 0.0162(17) 0.036(2) 0.0205(17) 0.0017(14) -0.0012(14) -0.0054(14)
C5 0.0177(17) 0.0262(17) 0.0224(17) 0.0008(13) -0.0061(14) -0.0055(13)
C6 0.0180(17) 0.0288(18) 0.0194(17) 0.0010(13) -0.0035(13) -0.0047(13)
C7 0.0251(19) 0.0329(19) 0.0201(17) 0.0011(14) -0.0033(14) -0.0064(15)
C8 0.0204(18) 0.053(2) 0.0211(18) -0.0003(16) -0.0005(15) -0.0094(17)
C9 0.026(2) 0.049(2) 0.028(2) -0.0001(17) -0.0082(16) -0.0132(17)
C10 0.0263(19) 0.038(2) 0.0185(17) -0.0006(15) -0.0026(14) -0.0067(15)
C11 0.0210(19) 0.053(2) 0.0238(19) -0.0018(17) -0.0009(15) -0.0113(17)
C12 0.0228(19) 0.052(2) 0.0246(19) -0.0040(17) -0.0044(15) -0.0126(17)
C13 0.0159(16) 0.0317(18) 0.0187(17) 0.0004(14) -0.0039(14) -0.0061(14)
C14 0.0209(18) 0.0255(17) 0.0204(17) 0.0003(13) -0.0066(14) -0.0045(13)
C15 0.0214(18) 0.0310(18) 0.0220(18) 0.0001(14) -0.0051(14) -0.0032(14)
C16 0.030(2) 0.043(2) 0.0245(19) -0.0010(16) -0.0061(16) -0.0108(17)
C17 0.028(2) 0.059(3) 0.0213(19) 0.0040(17) 0.0004(16) 0.0051(18)
C18 0.032(2) 0.061(3) 0.027(2) -0.0004(18) -0.0079(17) -0.0058(19)
C19 0.026(2) 0.054(3) 0.0246(19) 0.0019(17) -0.0032(16) -0.0043(18)
C20 0.029(2) 0.035(2) 0.0209(18) 0.0015(15) -0.0022(15) 0.0004(15)
C21 0.028(2) 0.056(3) 0.027(2) 0.0037(18) -0.0055(17) -0.0065(18)
C22 0.022(2) 0.081(3) 0.027(2) 0.006(2) -0.0031(16) -0.002(2)
C23 0.0164(17) 0.0355(19) 0.0211(17) -0.0026(14) -0.0061(14) -0.0044(14)
C24 0.0149(17) 0.043(2) 0.0236(18) -0.0018(15) 0.0002(14) -0.0078(15)
C25 0.0202(18) 0.043(2) 0.0172(17) -0.0012(15) -0.0019(14) -0.0064(15)
C26 0.0179(17) 0.039(2) 0.0222(18) 0.0003(15) -0.0053(14) -0.0087(15)
C27 0.0170(17) 0.0290(18) 0.0234(17) 0.0000(14) -0.0040(14) -0.0049(14)
C28 0.0201(17) 0.0324(19) 0.0177(17) -0.0007(14) -0.0029(14) -0.0052(14)
C29 0.028(2) 0.0278(18) 0.0264(19) 0.0014(15) -0.0031(16) -0.0021(15)
C30 0.0184(17) 0.0289(18) 0.0241(18) -0.0008(14) -0.0074(14) -0.0047(14)
C31 0.0180(17) 0.0278(18) 0.0230(18) 0.0004(14) -0.0032(14) -0.0055(13)
C32 0.033(2) 0.090(4) 0.023(2) 0.001(2) -0.0016(18) 0.014(2)
C33 0.035(2) 0.046(2) 0.036(2) 0.0048(18) -0.0073(18) -0.0030(18)
C34 0.033(2) 0.053(3) 0.027(2) -0.0023(18) -0.0028(17) 0.0005(18)
C35 0.027(2) 0.065(3) 0.030(2) 0.004(2) -0.0030(17) -0.0063(19)
C36 0.034(2) 0.065(3) 0.038(2) -0.001(2) 0.0013(19) -0.017(2)
C37 0.031(2) 0.061(3) 0.034(2) -0.008(2) -0.0008(18) -0.013(2)
C38 0.031(2) 0.065(3) 0.028(2) 0.0042(19) -0.0009(17) -0.006(2)
C39 0.048(3) 0.062(3) 0.033(2) 0.008(2) -0.002(2) -0.016(2)
C40 0.038(2) 0.049(2) 0.031(2) 0.0004(18) -0.0062(18) -0.0108(19)
C41 0.039(2) 0.059(3) 0.030(2) -0.0001(19) -0.0024(18) -0.016(2)
C42 0.044(3) 0.062(3) 0.032(2) -0.008(2) -0.0048(19) -0.012(2)
O1W 0.0170(12) 0.0327(13) 0.0175(11) 0.0001(10) -0.0022(9) -0.0084(10)
O2W 0.0349(15) 0.0355(14) 0.0355(15) 0.0005(11) -0.0153(12) -0.0094(12)
O3W 0.0249(14) 0.0438(15) 0.0316(14) -0.0026(12) -0.0062(11) -0.0067(12)
O4W 0.165(6) 0.094(4) 0.119(5) 0.011(3) -0.077(4) -0.018(4)
O5W 0.064(3) 0.117(4) 0.078(3) 0.005(3) -0.014(2) 0.009(3)

loop_
_atom_type_symbol
_atom_type_description
_atom_type_scat_dispersion_real
_atom_type_scat_dispersion_imag
_atom_type_scat_source
C C 0.0033 0.0016 'International Tables Vol C Tables 4.2.6.8 and 6.1.1.4'
H H 0.0000 0.0000 'International Tables Vol C Tables 4.2.6.8 and 6.1.1.4'
N N 0.0061 0.0033 'International Tables Vol C Tables 4.2.6.8 and 6.1.1.4'
O O 0.0106 0.0060 'International Tables Vol C Tables 4.2.6.8 and 6.1.1.4'
Co Co 0.3494 0.9721 'International Tables Vol C Tables 4.2.6.8 and 6.1.1.4'

loop_
_geom_angle_atom_site_label_1
_geom_angle_atom_site_label_2
_geom_angle_atom_site_label_3
_geom_angle
_geom_angle_site_symmetry_1
_geom_angle_site_symmetry_3
O8 Co1 O8 180.00(13) 2_766 1_654
O8 Co1 O12 94.19(11) 2_766 2_865
O8 Co1 O12 85.81(11) 1_654 2_865
O8 Co1 O12 85.81(11) 2_766 .
O8 Co1 O12 94.19(11) 1_654 .
O12 Co1 O12 179.999(1) 2_865 .
O8 Co1 O3W 93.19(10) 2_766 2_865
O8 Co1 O3W 86.81(10) 1_654 2_865
O12 Co1 O3W 87.69(10) 2_865 2_865
O12 Co1 O3W 92.31(10) . 2_865
O8 Co1 O3W 86.80(10) 2_766 .
O8 Co1 O3W 93.20(10) 1_654 .
O12 Co1 O3W 92.31(10) 2_865 .
O12 Co1 O3W 87.69(10) . .
O3W Co1 O3W 179.998(1) 2_865 .
O10 Co2 O2 171.18(10) 1_655 1_654
O10 Co2 O1W 95.25(9) 1_655 1_654
O2 Co2 O1W 93.11(9) 1_654 1_654
O10 Co2 N4 87.47(11) 1_655 .
O2 Co2 N4 84.70(10) 1_654 .
O1W Co2 N4 170.75(11) 1_654 .
O10 Co2 O13 86.05(11) 1_655 .
O2 Co2 O13 90.60(10) 1_654 .
O1W Co2 O13 93.79(9) 1_654 .
N4 Co2 O13 95.21(11) . .
O10 Co2 O4 97.56(10) 1_655 1_754
O2 Co2 O4 86.79(9) 1_654 1_754
O1W Co2 O4 78.87(9) 1_654 1_754
N4 Co2 O4 92.02(11) . 1_754
O13 Co2 O4 172.06(9) . 1_754
O1W Co3 O5 100.77(10) . 1_654
O1W Co3 O2W 170.30(10) . .
O5 Co3 O2W 88.18(10) 1_654 .
O1W Co3 O1 96.23(10) . .
O5 Co3 O1 91.55(10) 1_654 .
O2W Co3 O1 87.16(11) . .
O1W Co3 O4 80.56(9) . 1_655
O5 Co3 O4 160.09(10) 1_654 1_655
O2W Co3 O4 89.75(10) . 1_655
O1 Co3 O4 108.13(9) . 1_655
O1W Co3 O3 79.58(9) . 1_655
O5 Co3 O3 103.51(9) 1_654 1_655
O2W Co3 O3 94.80(10) . 1_655
O1 Co3 O3 164.85(9) . 1_655
O4 Co3 O3 56.94(8) 1_655 1_655
O11 Co4 O6 170.91(10) 1_556 1_654
O11 Co4 O1W 95.77(9) 1_556 .
O6 Co4 O1W 92.92(9) 1_654 .
O11 Co4 O9 88.31(10) 1_556 .
O6 Co4 O9 88.72(10) 1_654 .
O1W Co4 O9 92.12(10) . .
O11 Co4 N3 88.34(11) 1_556 .
O6 Co4 N3 83.48(11) 1_654 .
O1W Co4 N3 170.37(11) . .
O9 Co4 N3 96.72(11) . .
O11 Co4 O3 96.95(10) 1_556 1_655
O6 Co4 O3 87.11(10) 1_654 1_655
O1W Co4 O3 80.41(9) . 1_655
O9 Co4 O3 171.23(10) . 1_655
N3 Co4 O3 90.47(11) . 1_655
C16 N1 C3 128.2(3) . .
C16 N1 H1A 115.9 . .
C3 N1 H1A 115.9 . .
C32 N2 C25 128.7(3) . .
C32 N2 H2B 115.6 . .
C25 N2 H2B 115.6 . .
C37 N3 C33 116.6(4) . .
C37 N3 Co4 121.5(3) . .
C33 N3 Co4 116.2(3) . .
C40 N4 C41 116.3(3) . .
C40 N4 Co2 120.6(3) . .
C41 N4 Co2 122.9(3) . .
N6 N5 C38 116.0(4) . .
N5 N6 C35 111.2(4) . .
C13 O1 Co3 116.8(2) . .
C13 O2 Co2 139.4(2) . 1_456
C14 O3 Co4 114.6(2) . 1_455
C14 O3 Co3 89.54(19) . 1_455
Co4 O3 Co3 84.72(8) 1_455 1_455
C14 O4 Co3 93.28(19) . 1_455
C14 O4 Co2 113.4(2) . 1_356
Co3 O4 Co2 85.48(8) 1_455 1_356
C15 O5 Co3 118.3(2) . 1_456
C15 O6 Co4 140.4(2) . 1_456
C29 O8 Co1 127.4(2) . 1_456
C29 O9 Co4 121.1(2) . .
C30 O10 Co2 137.3(2) . 1_455
C30 O11 Co4 136.1(2) . 1_554
C31 O12 Co1 125.7(2) . .
C31 O13 Co2 111.2(2) . .
C2 C1 C6 119.5(3) . .
C2 C1 C13 117.3(3) . .
C6 C1 C13 123.2(3) . .
C3 C2 C1 121.4(3) . .
C3 C2 H2A 119.3 . .
C1 C2 H2A 119.3 . .
C2 C3 C4 119.7(3) . .
C2 C3 N1 117.1(3) . .
C4 C3 N1 123.1(3) . .
C3 C4 C5 119.3(3) . .
C3 C4 H4A 120.4 . .
C5 C4 H4A 120.4 . .
C6 C5 C4 121.0(3) . .
C6 C5 C14 120.7(3) . .
C4 C5 C14 118.0(3) . .
C5 C6 C1 119.0(3) . .
C5 C6 H6A 120.5 . .
C1 C6 H6A 120.5 . .
C8 C7 C12 118.4(3) . .
C8 C7 C15 122.7(3) . .
C12 C7 C15 118.9(3) . .
C9 C8 C7 120.5(3) . .
C9 C8 H8A 119.7 . .
C7 C8 H8A 119.7 . .
C8 C9 C10 121.4(3) . .
C8 C9 H9A 119.3 . .
C10 C9 H9A 119.3 . .
C11 C10 C9 117.6(3) . .
C11 C10 C16 124.6(3) . .
C9 C10 C16 117.8(3) . .
C12 C11 C10 120.9(3) . .
C12 C11 H11A 119.5 . .
C10 C11 H11A 119.5 . .
C11 C12 C7 121.0(3) . .
C11 C12 H12A 119.5 . .
C7 C12 H12A 119.5 . .
O2 C13 O1 123.9(3) . .
O2 C13 C1 115.9(3) . .
O1 C13 C1 120.1(3) . .
O3 C14 O4 120.2(3) . .
O3 C14 C5 120.9(3) . .
O4 C14 C5 118.8(3) . .
O6 C15 O5 124.7(3) . .
O6 C15 C7 116.3(3) . .
O5 C15 C7 119.0(3) . .
O7 C16 N1 121.5(3) . .
O7 C16 C10 121.4(3) . .
N1 C16 C10 117.1(3) . .
C18 C17 C22 119.5(4) . .
C18 C17 C32 123.2(4) . .
C22 C17 C32 117.3(4) . .
C19 C18 C17 120.0(4) . .
C19 C18 H18A 120.0 . .
C17 C18 H18A 120.0 . .
C18 C19 C20 120.2(4) . .
C18 C19 H19A 119.9 . .
C20 C19 H19A 119.9 . .
C21 C20 C19 118.9(3) . .
C21 C20 C29 119.9(3) . .
C19 C20 C29 121.1(3) . .
C22 C21 C20 121.3(4) . .
C22 C21 H21A 119.4 . .
C20 C21 H21A 119.4 . .
C21 C22 C17 120.1(4) . .
C21 C22 H22A 119.9 . .
C17 C22 H22A 119.9 . .
C24 C23 C28 119.6(3) . .
C24 C23 C30 119.8(3) . .
C28 C23 C30 120.3(3) . .
C25 C24 C23 121.1(3) . .
C25 C24 H24A 119.4 . .
C23 C24 H24A 119.4 . .
C24 C25 C26 119.5(3) . .
C24 C25 N2 117.0(3) . .
C26 C25 N2 123.5(3) . .
C27 C26 C25 119.2(3) . .
C27 C26 H26A 120.4 . .
C25 C26 H26A 120.4 . .
C26 C27 C28 121.1(3) . .
C26 C27 C31 121.2(3) . .
C28 C27 C31 117.7(3) . .
C23 C28 C27 119.5(3) . .
C23 C28 H28A 120.3 . .
C27 C28 H28A 120.3 . .
O8 C29 O9 124.5(3) . .
O8 C29 C20 117.9(3) . .
O9 C29 C20 117.6(3) . .
O11 C30 O10 126.5(3) . .
O11 C30 C23 117.1(3) . .
O10 C30 C23 116.3(3) . .
O12 C31 O13 124.1(3) . .
O12 C31 C27 117.3(3) . .
O13 C31 C27 118.5(3) . .
O14' C32 O14 47.2(5) . .
O14' C32 N2 113.6(6) . .
O14 C32 N2 120.5(5) . .
O14' C32 C17 119.2(5) . .
O14 C32 C17 118.6(4) . .
N2 C32 C17 117.9(4) . .
N3 C33 C34 124.7(4) . .
N3 C33 H33A 117.7 . .
C34 C33 H33A 117.7 . .
C33 C34 C35 116.6(4) . .
C33 C34 H34A 121.7 . .
C35 C34 H34A 121.7 . .
C36 C35 C34 119.8(4) . .
C36 C35 N6 116.9(4) . .
C34 C35 N6 123.2(4) . .
C37 C36 C35 117.3(4) . .
C37 C36 H36A 121.3 . .
C35 C36 H36A 121.3 . .
N3 C37 C36 123.8(4) . .
N3 C37 H37A 118.1 . .
C36 C37 H37A 118.1 . .
C42 C38 C39 119.7(4) . .
C42 C38 N5 125.3(4) . .
C39 C38 N5 114.9(4) . .
C38 C39 C40 117.5(4) . .
C38 C39 H39A 121.2 . .
C40 C39 H39A 121.2 . .
N4 C40 C39 124.3(4) . .
N4 C40 H40A 117.9 . .
C39 C40 H40A 117.9 . .
N4 C41 C42 124.1(4) . .
N4 C41 H41A 118.0 . .
C42 C41 H41A 118.0 . .
C38 C42 C41 117.9(4) . .
C38 C42 H42A 121.0 . .
C41 C42 H42A 121.0 . .
Co3 O1W Co2 97.18(10) . 1_456
Co3 O1W Co4 97.81(10) . .
Co2 O1W Co4 121.42(10) 1_456 .

loop_
_geom_bond_atom_site_label_1
_geom_bond_atom_site_label_2
_geom_bond_distance
_geom_bond_site_symmetry_2
Co1 O8 2.085(3) 2_766
Co1 O8 2.085(3) 1_654
Co1 O12 2.087(2) 2_865
Co1 O12 2.087(2) .
Co1 O3W 2.139(2) 2_865
Co1 O3W 2.139(3) .
Co2 O10 2.001(2) 1_655
Co2 O2 2.073(2) 1_654
Co2 O1W 2.082(2) 1_654
Co2 N4 2.146(3) .
Co2 O13 2.156(3) .
Co2 O4 2.267(3) 1_754
Co3 O1W 2.012(2) .
Co3 O5 2.062(2) 1_654
Co3 O2W 2.067(3) .
Co3 O1 2.115(2) .
Co3 O4 2.257(2) 1_655
Co3 O3 2.351(2) 1_655
Co4 O11 2.002(2) 1_556
Co4 O6 2.061(2) 1_654
Co4 O1W 2.097(2) .
Co4 O9 2.114(3) .
Co4 N3 2.176(3) .
Co4 O3 2.244(3) 1_655
N1 C16 1.344(5) .
N1 C3 1.415(4) .
N1 H1A 0.8600 .
N2 C32 1.307(5) .
N2 C25 1.411(5) .
N2 H2B 0.8600 .
N3 C37 1.337(5) .
N3 C33 1.339(6) .
N4 C40 1.332(5) .
N4 C41 1.338(5) .
N5 N6 1.229(5) .
N5 C38 1.433(5) .
N6 C35 1.442(5) .
O1 C13 1.254(4) .
O2 C13 1.248(4) .
O2 Co2 2.073(2) 1_456
O3 C14 1.257(4) .
O3 Co4 2.244(3) 1_455
O3 Co3 2.351(2) 1_455
O4 C14 1.279(4) .
O4 Co3 2.257(2) 1_455
O4 Co2 2.267(3) 1_356
O5 C15 1.259(4) .
O5 Co3 2.062(2) 1_456
O6 C15 1.248(4) .
O6 Co4 2.061(2) 1_456
O7 C16 1.222(5) .
O8 C29 1.248(5) .
O8 Co1 2.085(3) 1_456
O9 C29 1.271(4) .
O10 C30 1.256(4) .
O10 Co2 2.001(2) 1_455
O11 C30 1.245(4) .
O11 Co4 2.002(2) 1_554
O12 C31 1.255(4) .
O13 C31 1.269(4) .
O14 C32 1.289(8) .
O14' C32 1.277(10) .
C1 C2 1.381(5) .
C1 C6 1.404(4) .
C1 C13 1.507(5) .
C2 C3 1.380(5) .
C2 H2A 0.9300 .
C3 C4 1.392(5) .
C4 C5 1.395(5) .
C4 H4A 0.9300 .
C5 C6 1.392(5) .
C5 C14 1.504(4) .
C6 H6A 0.9300 .
C7 C8 1.389(5) .
C7 C12 1.392(5) .
C7 C15 1.501(5) .
C8 C9 1.374(5) .
C8 H8A 0.9300 .
C9 C10 1.398(5) .
C9 H9A 0.9300 .
C10 C11 1.393(5) .
C10 C16 1.487(5) .
C11 C12 1.376(5) .
C11 H11A 0.9300 .
C12 H12A 0.9300 .
C17 C18 1.388(6) .
C17 C22 1.388(6) .
C17 C32 1.495(6) .
C18 C19 1.384(6) .
C18 H18A 0.9300 .
C19 C20 1.394(5) .
C19 H19A 0.9300 .
C20 C21 1.379(6) .
C20 C29 1.491(5) .
C21 C22 1.366(6) .
C21 H21A 0.9300 .
C22 H22A 0.9300 .
C23 C24 1.383(5) .
C23 C28 1.385(5) .
C23 C30 1.493(4) .
C24 C25 1.382(5) .
C24 H24A 0.9300 .
C25 C26 1.399(5) .
C26 C27 1.381(5) .
C26 H26A 0.9300 .
C27 C28 1.390(5) .
C27 C31 1.499(5) .
C28 H28A 0.9300 .
C33 C34 1.380(6) .
C33 H33A 0.9300 .
C34 C35 1.397(6) .
C34 H34A 0.9300 .
C35 C36 1.389(7) .
C36 C37 1.387(6) .
C36 H36A 0.9300 .
C37 H37A 0.9300 .
C38 C42 1.372(7) .
C38 C39 1.382(7) .
C39 C40 1.386(6) .
C39 H39A 0.9300 .
C40 H40A 0.9300 .
C41 C42 1.382(6) .
C41 H41A 0.9300 .
C42 H42A 0.9300 .
O1W Co2 2.082(2) 1_456

loop_
_geom_torsion_atom_site_label_1
_geom_torsion_atom_site_label_2
_geom_torsion_atom_site_label_3
_geom_torsion_atom_site_label_4
_geom_torsion
_geom_torsion_site_symmetry_1
_geom_torsion_site_symmetry_4
O11 Co4 N3 C37 -55.4(3) 1_556 .
O6 Co4 N3 C37 120.6(3) 1_654 .
O1W Co4 N3 C37 -171.0(5) . .
O9 Co4 N3 C37 32.7(3) . .
O3 Co4 N3 C37 -152.4(3) 1_655 .
O11 Co4 N3 C33 152.0(3) 1_556 .
O6 Co4 N3 C33 -32.0(3) 1_654 .
O1W Co4 N3 C33 36.5(8) . .
O9 Co4 N3 C33 -119.9(3) . .
O3 Co4 N3 C33 55.0(3) 1_655 .
O10 Co2 N4 C40 -147.0(3) 1_655 .
O2 Co2 N4 C40 37.1(3) 1_654 .
O1W Co2 N4 C40 -39.6(8) 1_654 .
O13 Co2 N4 C40 127.2(3) . .
O4 Co2 N4 C40 -49.5(3) 1_754 .
O10 Co2 N4 C41 38.2(3) 1_655 .
O2 Co2 N4 C41 -137.7(3) 1_654 .
O1W Co2 N4 C41 145.6(6) 1_654 .
O13 Co2 N4 C41 -47.6(3) . .
O4 Co2 N4 C41 135.7(3) 1_754 .
C38 N5 N6 C35 173.5(4) . .
O1W Co3 O1 C13 -61.0(3) . .
O5 Co3 O1 C13 -162.1(3) 1_654 .
O2W Co3 O1 C13 109.8(3) . .
O4 Co3 O1 C13 21.0(3) 1_655 .
O3 Co3 O1 C13 11.9(5) 1_655 .
O11 Co4 O9 C29 -164.0(3) 1_556 .
O6 Co4 O9 C29 24.6(3) 1_654 .
O1W Co4 O9 C29 -68.3(3) . .
N3 Co4 O9 C29 107.9(3) . .
O3 Co4 O9 C29 -36.9(7) 1_655 .
O8 Co1 O12 C31 -36.7(3) 2_766 .
O8 Co1 O12 C31 143.3(3) 1_654 .
O12 Co1 O12 C31 86(18) 2_865 .
O3W Co1 O12 C31 -129.7(3) 2_865 .
O3W Co1 O12 C31 50.3(3) . .
O10 Co2 O13 C31 151.1(2) 1_655 .
O2 Co2 O13 C31 -37.1(2) 1_654 .
O1W Co2 O13 C31 56.1(2) 1_654 .
N4 Co2 O13 C31 -121.8(2) . .
O4 Co2 O13 C31 33.7(7) 1_754 .
C6 C1 C2 C3 2.0(5) . .
C13 C1 C2 C3 -178.8(3) . .
C1 C2 C3 C4 -3.2(5) . .
C1 C2 C3 N1 -179.9(3) . .
C16 N1 C3 C2 -157.5(4) . .
C16 N1 C3 C4 25.9(6) . .
C2 C3 C4 C5 1.3(5) . .
N1 C3 C4 C5 177.8(3) . .
C3 C4 C5 C6 1.7(5) . .
C3 C4 C5 C14 -172.3(3) . .
C4 C5 C6 C1 -2.8(5) . .
C14 C5 C6 C1 171.1(3) . .
C2 C1 C6 C5 0.9(5) . .
C13 C1 C6 C5 -178.2(3) . .
C12 C7 C8 C9 -2.3(6) . .
C15 C7 C8 C9 177.4(4) . .
C7 C8 C9 C10 0.8(6) . .
C8 C9 C10 C11 1.6(6) . .
C8 C9 C10 C16 -179.0(4) . .
C9 C10 C11 C12 -2.5(6) . .
C16 C10 C11 C12 178.0(4) . .
C10 C11 C12 C7 1.1(6) . .
C8 C7 C12 C11 1.4(6) . .
C15 C7 C12 C11 -178.4(4) . .
Co2 O2 C13 O1 14.1(6) 1_456 .
Co2 O2 C13 C1 -167.7(3) 1_456 .
Co3 O1 C13 O2 14.1(5) . .
Co3 O1 C13 C1 -164.1(2) . .
C2 C1 C13 O2 -19.9(5) . .
C6 C1 C13 O2 159.2(3) . .
C2 C1 C13 O1 158.4(3) . .
C6 C1 C13 O1 -22.5(5) . .
Co4 O3 C14 O4 84.6(3) 1_455 .
Co3 O3 C14 O4 0.6(3) 1_455 .
Co4 O3 C14 C5 -92.4(3) 1_455 .
Co3 O3 C14 C5 -176.4(3) 1_455 .
Co3 O4 C14 O3 -0.7(3) 1_455 .
Co2 O4 C14 O3 -87.2(3) 1_356 .
Co3 O4 C14 C5 176.5(3) 1_455 .
Co2 O4 C14 C5 90.0(3) 1_356 .
C6 C5 C14 O3 3.9(5) . .
C4 C5 C14 O3 177.9(3) . .
C6 C5 C14 O4 -173.2(3) . .
C4 C5 C14 O4 0.8(5) . .
Co4 O6 C15 O5 -6.0(7) 1_456 .
Co4 O6 C15 C7 173.9(3) 1_456 .
Co3 O5 C15 O6 -10.8(5) 1_456 .
Co3 O5 C15 C7 169.2(2) 1_456 .
C8 C7 C15 O6 -161.4(4) . .
C12 C7 C15 O6 18.3(5) . .
C8 C7 C15 O5 18.5(5) . .
C12 C7 C15 O5 -161.7(4) . .
C3 N1 C16 O7 -2.4(7) . .
C3 N1 C16 C10 177.8(4) . .
C11 C10 C16 O7 162.5(4) . .
C9 C10 C16 O7 -17.0(6) . .
C11 C10 C16 N1 -17.8(6) . .
C9 C10 C16 N1 162.8(4) . .
C22 C17 C18 C19 0.8(7) . .
C32 C17 C18 C19 180.0(4) . .
C17 C18 C19 C20 0.0(7) . .
C18 C19 C20 C21 0.2(6) . .
C18 C19 C20 C29 178.1(4) . .
C19 C20 C21 C22 -1.2(7) . .
C29 C20 C21 C22 -179.2(4) . .
C20 C21 C22 C17 2.0(7) . .
C18 C17 C22 C21 -1.8(7) . .
C32 C17 C22 C21 179.0(5) . .
C28 C23 C24 C25 -1.4(6) . .
C30 C23 C24 C25 172.4(3) . .
C23 C24 C25 C26 -0.7(6) . .
C23 C24 C25 N2 179.4(3) . .
C32 N2 C25 C24 148.1(5) . .
C32 N2 C25 C26 -31.8(7) . .
C24 C25 C26 C27 2.3(6) . .
N2 C25 C26 C27 -177.9(4) . .
C25 C26 C27 C28 -1.7(5) . .
C25 C26 C27 C31 -178.7(3) . .
C24 C23 C28 C27 1.9(5) . .
C30 C23 C28 C27 -171.8(3) . .
C26 C27 C28 C23 -0.4(5) . .
C31 C27 C28 C23 176.7(3) . .
Co1 O8 C29 O9 34.7(5) 1_456 .
Co1 O8 C29 C20 -142.5(3) 1_456 .
Co4 O9 C29 O8 92.3(4) . .
Co4 O9 C29 C20 -90.5(3) . .
C21 C20 C29 O8 159.8(4) . .
C19 C20 C29 O8 -18.1(5) . .
C21 C20 C29 O9 -17.6(5) . .
C19 C20 C29 O9 164.5(4) . .
Co4 O11 C30 O10 -16.0(6) 1_554 .
Co4 O11 C30 C23 160.8(3) 1_554 .
Co2 O10 C30 O11 15.7(6) 1_455 .
Co2 O10 C30 C23 -161.2(3) 1_455 .
C24 C23 C30 O11 -175.3(3) . .
C28 C23 C30 O11 -1.6(5) . .
C24 C23 C30 O10 1.9(5) . .
C28 C23 C30 O10 175.6(3) . .
Co1 O12 C31 O13 -64.2(5) . .
Co1 O12 C31 C27 118.8(3) . .
Co2 O13 C31 O12 -75.5(4) . .
Co2 O13 C31 C27 101.4(3) . .
C26 C27 C31 O12 -173.7(3) . .
C28 C27 C31 O12 9.2(5) . .
C26 C27 C31 O13 9.1(5) . .
C28 C27 C31 O13 -167.9(3) . .
C25 N2 C32 O14' -27.2(9) . .
C25 N2 C32 O14 25.7(9) . .
C25 N2 C32 C17 -173.9(4) . .
C18 C17 C32 O14' -118.5(8) . .
C22 C17 C32 O14' 60.7(9) . .
C18 C17 C32 O14 -172.9(6) . .
C22 C17 C32 O14 6.3(9) . .
C18 C17 C32 N2 26.3(8) . .
C22 C17 C32 N2 -154.5(5) . .
C37 N3 C33 C34 -8.9(6) . .
Co4 N3 C33 C34 145.1(4) . .
N3 C33 C34 C35 0.7(6) . .
C33 C34 C35 C36 8.8(6) . .
C33 C34 C35 N6 -167.4(4) . .
N5 N6 C35 C36 -157.8(4) . .
N5 N6 C35 C34 18.5(6) . .
C34 C35 C36 C37 -9.6(7) . .
N6 C35 C36 C37 166.8(4) . .
C33 N3 C37 C36 8.0(6) . .
Co4 N3 C37 C36 -144.5(4) . .
C35 C36 C37 N3 1.0(7) . .
N6 N5 C38 C42 -13.8(7) . .
N6 N5 C38 C39 170.4(4) . .
C42 C38 C39 C40 -2.9(7) . .
N5 C38 C39 C40 173.1(4) . .
C41 N4 C40 C39 3.4(6) . .
Co2 N4 C40 C39 -171.7(4) . .
C38 C39 C40 N4 -1.0(7) . .
C40 N4 C41 C42 -2.1(7) . .
Co2 N4 C41 C42 172.9(4) . .
C39 C38 C42 C41 4.1(7) . .
N5 C38 C42 C41 -171.5(4) . .
N4 C41 C42 C38 -1.6(7) . .
O5 Co3 O1W Co2 167.04(10) 1_654 1_456
O2W Co3 O1W Co2 -35.8(6) . 1_456
O1 Co3 O1W Co2 74.26(10) . 1_456
O4 Co3 O1W Co2 -33.14(9) 1_655 1_456
O3 Co3 O1W Co2 -91.02(9) 1_655 1_456
O5 Co3 O1W Co4 -69.75(11) 1_654 .
O2W Co3 O1W Co4 87.4(6) . .
O1 Co3 O1W Co4 -162.54(10) . .
O4 Co3 O1W Co4 90.06(9) 1_655 .
O3 Co3 O1W Co4 32.18(8) 1_655 .
O11 Co4 O1W Co3 -129.93(11) 1_556 .
O6 Co4 O1W Co3 52.74(11) 1_654 .
O9 Co4 O1W Co3 141.56(10) . .
N3 Co4 O1W Co3 -15.0(6) . .
O3 Co4 O1W Co3 -33.83(9) 1_655 .
O11 Co4 O1W Co2 -26.53(15) 1_556 1_456
O6 Co4 O1W Co2 156.13(14) 1_654 1_456
O9 Co4 O1W Co2 -115.04(14) . 1_456
N3 Co4 O1W Co2 88.4(6) . 1_456
O3 Co4 O1W Co2 69.57(13) 1_655 1_456
